data_7217572
loop_
_publ_author_name
'Guo, Huadong'
'Guo, Xianmin'
'Zou, Hengye'
'Qi, Yanjuan'
'Chen, Ruizhan'
'Zhao, Lun'
'Liu, Chunming'

_publ_section_title
;
 A series of coordination polymers assembled from
 9,9-dimethylfluorene-2,7-dicarboxylic acid and various flexible
 bis(imidazole) ligands: synthesis, structures and properties
;
_journal_issue 32
_journal_name_full CrystEngComm
_journal_page_first 7459
_journal_paper_doi 10.1039/C4CE00664J
_journal_volume 16
_journal_year 2014
_chemical_formula_moiety 'C22 H19 N2 O4 Zn'
_chemical_formula_sum 'C22 H19 N2 O4 Zn'
_chemical_formula_weight 440.76
_chemical_melting_point ?
_chemical_name_systematic
;
 ?
;
_space_group_IT_number 60
_symmetry_cell_setting orthorhombic
_symmetry_space_group_name_Hall '-P 2n 2ab'
_symmetry_space_group_name_H-M 'P b c n'
_atom_sites_solution_hydrogens geom
_atom_sites_solution_primary direct
_atom_sites_solution_secondary difmap
_audit_creation_method SHELXL-97
_cell_angle_alpha 90.00
_cell_angle_beta 90.00
_cell_angle_gamma 90.00
_cell_formula_units_Z 8
_cell_length_a 21.1497(19)
_cell_length_b 10.9266(9)
_cell_length_c 18.6978(16)
_cell_measurement_reflns_used 5311
_cell_measurement_temperature 293(2)
_cell_measurement_theta_max 26.02
_cell_measurement_theta_min 1.61
_cell_volume 4321.0(6)
_computing_cell_refinement 'Bruker SMART'
_computing_data_collection 'Bruker SMART'
_computing_data_reduction 'Bruker SAINT'
_computing_molecular_graphics SHELXP-97
_computing_publication_material SHELXTL
_computing_structure_refinement 'SHELXL-97 (Sheldrick, 1997)'
_computing_structure_solution 'SHELXS-97 (Sheldrick, 1990)'
_diffrn_ambient_temperature 293(2)
_diffrn_detector_area_resol_mean 9.00cm
_diffrn_measured_fraction_theta_full 0.989
_diffrn_measured_fraction_theta_max 0.989
_diffrn_measurement_device_type 'CCD area detector'
_diffrn_measurement_method 'phi and omega scans'
_diffrn_radiation_monochromator graphite
_diffrn_radiation_source 'fine-focus sealed tube'
_diffrn_radiation_type MoK\a
_diffrn_radiation_wavelength 0.71073
_diffrn_reflns_av_R_equivalents 0.0672
_diffrn_reflns_av_sigmaI/netI 0.0607
_diffrn_reflns_limit_h_max 27
_diffrn_reflns_limit_h_min -23
_diffrn_reflns_limit_k_max 14
_diffrn_reflns_limit_k_min -12
_diffrn_reflns_limit_l_max 24
_diffrn_reflns_limit_l_min -24
_diffrn_reflns_number 26291
_diffrn_reflns_theta_full 28.27
_diffrn_reflns_theta_max 28.27
_diffrn_reflns_theta_min 2.10
_diffrn_standards_decay_% none
_diffrn_standards_interval_count none
_diffrn_standards_interval_time none
_diffrn_standards_number none
_exptl_absorpt_coefficient_mu 1.165
_exptl_absorpt_correction_T_max 0.760
_exptl_absorpt_correction_T_min 0.710
_exptl_absorpt_correction_type empirical
_exptl_absorpt_process_details SADABS
_exptl_crystal_colour colourless
_exptl_crystal_density_diffrn 1.355
_exptl_crystal_density_method 'not measured'
_exptl_crystal_description block
_exptl_crystal_F_000 1816
_exptl_crystal_size_max 0.30
_exptl_crystal_size_mid 0.28
_exptl_crystal_size_min 0.24
_refine_diff_density_max 0.492
_refine_diff_density_min -0.493
_refine_diff_density_rms 0.069
_refine_ls_extinction_method none
_refine_ls_goodness_of_fit_ref 1.002
_refine_ls_hydrogen_treatment constr
_refine_ls_matrix_type full
_refine_ls_number_parameters 271
_refine_ls_number_reflns 5311
_refine_ls_number_restraints 510
_refine_ls_restrained_S_all 1.015
_refine_ls_R_factor_all 0.1164
_refine_ls_R_factor_gt 0.0513
_refine_ls_shift/su_max 0.001
_refine_ls_shift/su_mean 0.000
_refine_ls_structure_factor_coef Fsqd
_refine_ls_weighting_details 'calc w=1/[\s^2^(Fo^2^)+(0.0652P)^2^+1.9853P] where P=(Fo^2^+2Fc^2^)/3'
_refine_ls_weighting_scheme calc
_refine_ls_wR_factor_gt 0.1206
_refine_ls_wR_factor_ref 0.1486
_reflns_number_gt 2910
_reflns_number_total 5311
_reflns_threshold_expression >2sigma(I)
_cod_duplicate_entry 7216409
_cod_data_source_file c4ce00664j2.cif
_cod_data_source_block cncnc1
_cod_depositor_comments
;
The following automatic conversions were performed:

'_chemical_melting_point' value 'not measured' was changed to '?' -
the value is undefined or not given.

Automatic conversion script
Id: cif_fix_values 2281 2013-09-26 08:29:07Z andrius 
;
_cod_original_sg_symbol_H-M Pbcn
_cod_database_code 7217572

loop_
_symmetry_equiv_pos_as_xyz
'x, y, z'
'-x+1/2, -y+1/2, z+1/2'
'x+1/2, -y+1/2, -z'
'-x, y, -z+1/2'
'-x, -y, -z'
'x-1/2, y-1/2, -z-1/2'
'-x-1/2, y-1/2, z'
'x, -y, z-1/2'

loop_
_atom_site_label
_atom_site_type_symbol
_atom_site_fract_x
_atom_site_fract_y
_atom_site_fract_z
_atom_site_U_iso_or_equiv
_atom_site_adp_type
_atom_site_occupancy
_atom_site_symmetry_multiplicity
_atom_site_calc_flag
_atom_site_refinement_flags
C1 C 0.34881(18) 0.2884(4) 0.4668(2) 0.0524(9) Uani 1 1 d U
C2 C 0.29487(17) 0.3338(3) 0.42143(19) 0.0471(8) Uani 1 1 d U
C3 C 0.25065(17) 0.4131(3) 0.45001(19) 0.0524(9) Uani 1 1 d U
H3 H 0.2533 0.4353 0.4979 0.063 Uiso 1 1 calc R
C4 C 0.20248(17) 0.4597(3) 0.40812(19) 0.0510(8) Uani 1 1 d U
H4 H 0.1728 0.5131 0.4274 0.061 Uiso 1 1 calc R
C5 C 0.19916(16) 0.4254(3) 0.33674(18) 0.0452(8) Uani 1 1 d U
C6 C 0.24283(17) 0.3436(3) 0.30779(18) 0.0476(8) Uani 1 1 d U
C7 C 0.29103(17) 0.2983(3) 0.34993(19) 0.0512(8) Uani 1 1 d U
H7 H 0.3207 0.2446 0.3308 0.061 Uiso 1 1 calc R
C8 C 0.15623(16) 0.4640(3) 0.27958(18) 0.0438(8) Uani 1 1 d U
C9 C 0.10699(16) 0.5484(3) 0.27998(19) 0.0493(8) Uani 1 1 d U
H9 H 0.0947 0.5869 0.3221 0.059 Uiso 1 1 calc R
C10 C 0.07673(17) 0.5735(3) 0.21574(19) 0.0504(9) Uani 1 1 d U
H10 H 0.0442 0.6308 0.2150 0.060 Uiso 1 1 calc R
C11 C 0.09368(16) 0.5155(3) 0.15308(18) 0.0441(8) Uani 1 1 d U
C12 C 0.14272(16) 0.4286(3) 0.15276(19) 0.0492(8) Uani 1 1 d U
H12 H 0.1538 0.3879 0.1109 0.059 Uiso 1 1 calc R
C13 C 0.17383(16) 0.4052(3) 0.21599(18) 0.0461(8) Uani 1 1 d U
C14 C 0.22842(18) 0.3172(3) 0.22934(19) 0.0521(9) Uani 1 1 d U
C15 C 0.2051(2) 0.1843(4) 0.2206(2) 0.0772(13) Uani 1 1 d U
H15A H 0.2396 0.1289 0.2287 0.116 Uiso 1 1 calc R
H15B H 0.1890 0.1730 0.1730 0.116 Uiso 1 1 calc R
H15C H 0.1721 0.1684 0.2546 0.116 Uiso 1 1 calc R
C16 C 0.28440(19) 0.3402(4) 0.1800(2) 0.0709(12) Uani 1 1 d U
H16A H 0.3173 0.2823 0.1902 0.106 Uiso 1 1 calc R
H16B H 0.3000 0.4217 0.1874 0.106 Uiso 1 1 calc R
H16C H 0.2712 0.3312 0.1311 0.106 Uiso 1 1 calc R
C17 C 0.44148(17) -0.0447(3) 0.5864(2) 0.0507(9) Uani 1 1 d .
C18 C 0.5711(3) 0.2974(6) 0.5580(3) 0.1072(17) Uani 1 1 d U
H18 H 0.6017 0.2471 0.5377 0.129 Uiso 1 1 calc R
C19 C 0.5827(3) 0.3982(7) 0.5963(3) 0.1213(17) Uani 1 1 d U
H19 H 0.6222 0.4310 0.6069 0.146 Uiso 1 1 calc R
C20 C 0.4821(3) 0.3699(5) 0.5891(3) 0.0924(14) Uani 1 1 d U
H20 H 0.4388 0.3814 0.5947 0.111 Uiso 1 1 calc R
C21 C 0.5134(4) 0.5572(7) 0.6569(4) 0.1439(19) Uani 1 1 d U
C22 C 0.5312(6) 0.5954(13) 0.7181(7) 0.124(3) Uani 0.50 1 d PU
C22' C 0.4817(7) 0.4979(12) 0.7325(7) 0.120(3) Uani 0.50 1 d PU
N1 N 0.5257(3) 0.4436(5) 0.6166(2) 0.1064(16) Uani 1 1 d .
N2 N 0.50694(17) 0.2798(4) 0.55337(18) 0.0699(10) Uani 1 1 d .
O1 O 0.39326(12) 0.2336(2) 0.43229(13) 0.0611(7) Uani 1 1 d .
O2 O 0.34902(14) 0.3045(3) 0.53153(15) 0.0743(9) Uani 1 1 d .
O3 O 0.42949(12) 0.0128(2) 0.52953(13) 0.0562(7) Uani 1 1 d .
O4 O 0.48158(13) -0.1293(3) 0.58948(15) 0.0705(8) Uani 1 1 d .
Zn1 Zn 0.46009(2) 0.16639(4) 0.48976(2) 0.05128(17) Uani 1 1 d .

loop_
_atom_site_aniso_label
_atom_site_aniso_U_11
_atom_site_aniso_U_22
_atom_site_aniso_U_33
_atom_site_aniso_U_23
_atom_site_aniso_U_13
_atom_site_aniso_U_12
C1 0.051(2) 0.056(2) 0.051(2) -0.0036(17) -0.0096(16) 0.0111(17)
C2 0.0464(18) 0.0482(18) 0.0467(18) -0.0025(16) -0.0067(14) 0.0095(16)
C3 0.0526(19) 0.061(2) 0.0436(18) -0.0069(16) -0.0048(16) 0.0128(17)
C4 0.0466(18) 0.0570(19) 0.0495(18) -0.0101(16) -0.0025(15) 0.0155(15)
C5 0.0422(17) 0.0456(17) 0.0477(17) -0.0075(15) -0.0064(14) 0.0082(14)
C6 0.0495(17) 0.0462(17) 0.0472(16) -0.0079(15) -0.0100(14) 0.0128(15)
C7 0.0510(18) 0.0497(18) 0.0528(18) -0.0086(15) -0.0087(15) 0.0201(15)
C8 0.0390(16) 0.0455(17) 0.0468(17) -0.0057(14) -0.0082(14) 0.0070(14)
C9 0.0420(17) 0.0540(19) 0.0520(18) -0.0098(16) -0.0047(15) 0.0117(15)
C10 0.0394(18) 0.052(2) 0.060(2) -0.0072(17) -0.0061(16) 0.0154(16)
C11 0.0391(17) 0.0437(18) 0.0497(19) -0.0053(15) -0.0076(14) 0.0071(15)
C12 0.0473(18) 0.0496(18) 0.0507(18) -0.0119(15) -0.0088(15) 0.0128(15)
C13 0.0419(17) 0.0460(17) 0.0503(17) -0.0075(15) -0.0095(14) 0.0126(14)
C14 0.0556(19) 0.0510(19) 0.0498(18) -0.0104(15) -0.0129(15) 0.0209(16)
C15 0.097(3) 0.057(3) 0.078(3) -0.018(2) -0.036(2) 0.025(2)
C16 0.066(3) 0.087(3) 0.060(2) -0.012(2) -0.008(2) 0.037(2)
C17 0.043(2) 0.055(2) 0.054(2) -0.0009(19) 0.0051(17) 0.0086(18)
C18 0.081(3) 0.135(4) 0.106(4) -0.025(3) -0.005(3) -0.013(3)
C19 0.107(4) 0.150(4) 0.107(4) -0.027(3) -0.005(3) -0.033(3)
C20 0.091(3) 0.112(3) 0.074(3) -0.029(3) -0.006(2) -0.017(3)
C21 0.149(4) 0.158(4) 0.125(4) -0.056(4) 0.006(4) -0.036(4)
C22 0.134(5) 0.138(5) 0.100(5) -0.025(5) -0.013(5) -0.029(5)
C22' 0.123(5) 0.133(5) 0.103(5) -0.030(5) -0.016(5) -0.017(5)
N1 0.130(4) 0.119(4) 0.070(3) -0.031(3) 0.009(3) -0.037(3)
N2 0.057(2) 0.092(3) 0.060(2) -0.007(2) -0.0109(18) 0.001(2)
O1 0.0557(16) 0.0761(18) 0.0517(15) -0.0096(14) -0.0172(13) 0.0279(15)
O2 0.074(2) 0.102(2) 0.0472(16) -0.0037(15) -0.0107(14) 0.0311(17)
O3 0.0510(15) 0.0681(18) 0.0495(15) 0.0008(14) 0.0080(12) 0.0117(13)
O4 0.0666(18) 0.0769(19) 0.0680(18) 0.0069(15) 0.0200(15) 0.0352(16)
Zn1 0.0465(3) 0.0624(3) 0.0449(3) -0.0038(2) -0.00382(19) 0.0213(2)

loop_
_atom_type_symbol
_atom_type_description
_atom_type_scat_dispersion_real
_atom_type_scat_dispersion_imag
_atom_type_scat_source
C C 0.0033 0.0016 'International Tables Vol C Tables 4.2.6.8 and 6.1.1.4'
H H 0.0000 0.0000 'International Tables Vol C Tables 4.2.6.8 and 6.1.1.4'
N N 0.0061 0.0033 'International Tables Vol C Tables 4.2.6.8 and 6.1.1.4'
O O 0.0106 0.0060 'International Tables Vol C Tables 4.2.6.8 and 6.1.1.4'
Zn Zn 0.2839 1.4301 'International Tables Vol C Tables 4.2.6.8 and 6.1.1.4'

loop_
_geom_angle_atom_site_label_1
_geom_angle_atom_site_label_2
_geom_angle_atom_site_label_3
_geom_angle
_geom_angle_site_symmetry_1
_geom_angle_site_symmetry_3
O2 C1 O1 124.1(3) . .
O2 C1 C2 120.9(3) . .
O1 C1 C2 115.1(3) . .
C3 C2 C7 120.4(3) . .
C3 C2 C1 120.1(3) . .
C7 C2 C1 119.5(3) . .
C2 C3 C4 120.7(3) . .
C2 C3 H3 119.7 . .
C4 C3 H3 119.7 . .
C3 C4 C5 118.9(3) . .
C3 C4 H4 120.6 . .
C5 C4 H4 120.6 . .
C4 C5 C6 120.8(3) . .
C4 C5 C8 130.9(3) . .
C6 C5 C8 108.2(3) . .
C7 C6 C5 119.8(3) . .
C7 C6 C14 129.0(3) . .
C5 C6 C14 111.2(3) . .
C6 C7 C2 119.4(3) . .
C6 C7 H7 120.3 . .
C2 C7 H7 120.3 . .
C9 C8 C13 120.5(3) . .
C9 C8 C5 130.6(3) . .
C13 C8 C5 108.8(3) . .
C10 C9 C8 118.1(3) . .
C10 C9 H9 120.9 . .
C8 C9 H9 120.9 . .
C11 C10 C9 121.6(3) . .
C11 C10 H10 119.2 . .
C9 C10 H10 119.2 . .
C10 C11 C12 120.3(3) . .
C10 C11 C17 119.0(3) . 2_554
C12 C11 C17 120.7(3) . 2_554
C13 C12 C11 118.3(3) . .
C13 C12 H12 120.9 . .
C11 C12 H12 120.9 . .
C12 C13 C8 121.1(3) . .
C12 C13 C14 128.3(3) . .
C8 C13 C14 110.6(3) . .
C16 C14 C13 112.7(3) . .
C16 C14 C6 113.4(3) . .
C13 C14 C6 100.9(3) . .
C16 C14 C15 109.9(3) . .
C13 C14 C15 109.5(3) . .
C6 C14 C15 110.1(3) . .
C14 C15 H15A 109.5 . .
C14 C15 H15B 109.5 . .
H15A C15 H15B 109.5 . .
C14 C15 H15C 109.5 . .
H15A C15 H15C 109.5 . .
H15B C15 H15C 109.5 . .
C14 C16 H16A 109.5 . .
C14 C16 H16B 109.5 . .
H16A C16 H16B 109.5 . .
C14 C16 H16C 109.5 . .
H16A C16 H16C 109.5 . .
H16B C16 H16C 109.5 . .
O4 C17 O3 122.8(3) . .
O4 C17 C11 117.2(3) . 2
O3 C17 C11 120.0(3) . 2
C19 C18 N2 109.4(6) . .
C19 C18 H18 125.3 . .
N2 C18 H18 125.3 . .
C18 C19 N1 106.7(6) . .
C18 C19 H19 126.6 . .
N1 C19 H19 126.6 . .
N2 C20 N1 112.1(5) . .
N2 C20 H20 124.0 . .
N1 C20 H20 124.0 . .
C22 C21 N1 133.0(10) . .
C22 C21 C22' 59.5(7) . .
N1 C21 C22' 100.1(7) . .
C21 C22 C22' 106.1(11) . 4_656
C21 C22 C22' 74.1(8) . .
C22' C22 C22' 39.9(9) 4_656 .
C21 C22 C22 112.5(12) . 4_656
C22' C22 C22 55.1(8) 4_656 4_656
C22' C22 C22 50.9(8) . 4_656
C22' C22' C22 74.4(12) 4_656 4_656
C22' C22' C22 65.7(12) 4_656 .
C22 C22' C22 74.0(12) 4_656 .
C22' C22' C21 103.7(19) 4_656 .
C22 C22' C21 109.1(10) 4_656 .
C22 C22' C21 46.4(7) . .
C20 N1 C19 106.7(5) . .
C20 N1 C21 125.8(6) . .
C19 N1 C21 127.3(6) . .
C20 N2 C18 105.1(5) . .
C20 N2 Zn1 125.4(3) . .
C18 N2 Zn1 128.3(4) . .
C1 O1 Zn1 115.7(2) . .
C17 O3 Zn1 133.2(3) . .
C17 O4 Zn1 122.7(3) . 5_656
O1 Zn1 O3 107.39(12) . .
O1 Zn1 O4 96.82(12) . 5_656
O3 Zn1 O4 108.55(11) . 5_656
O1 Zn1 N2 117.65(13) . .
O3 Zn1 N2 118.41(13) . .
O4 Zn1 N2 105.47(15) 5_656 .

loop_
_geom_bond_atom_site_label_1
_geom_bond_atom_site_label_2
_geom_bond_distance
_geom_bond_site_symmetry_2
C1 O2 1.223(4) .
C1 O1 1.288(4) .
C1 C2 1.506(5) .
C2 C3 1.382(5) .
C2 C7 1.394(5) .
C3 C4 1.382(5) .
C3 H3 0.9300 .
C4 C5 1.388(5) .
C4 H4 0.9300 .
C5 C6 1.395(5) .
C5 C8 1.465(4) .
C6 C7 1.380(5) .
C6 C14 1.526(5) .
C7 H7 0.9300 .
C8 C9 1.391(5) .
C8 C13 1.402(5) .
C9 C10 1.388(5) .
C9 H9 0.9300 .
C10 C11 1.379(5) .
C10 H10 0.9300 .
C11 C12 1.407(5) .
C11 C17 1.486(5) 2_554
C12 C13 1.377(4) .
C12 H12 0.9300 .
C13 C14 1.523(5) .
C14 C16 1.522(6) .
C14 C15 1.543(5) .
C15 H15A 0.9600 .
C15 H15B 0.9600 .
C15 H15C 0.9600 .
C16 H16A 0.9600 .
C16 H16B 0.9600 .
C16 H16C 0.9600 .
C17 O4 1.256(4) .
C17 O3 1.261(4) .
C17 C11 1.486(5) 2
C18 C19 1.336(8) .
C18 N2 1.373(6) .
C18 H18 0.9300 .
C19 N1 1.357(8) .
C19 H19 0.9300 .
C20 N2 1.301(6) .
C20 N1 1.328(6) .
C20 H20 0.9300 .
C21 C22 1.276(12) .
C21 N1 1.475(8) .
C21 C22' 1.694(16) .
C22 C22' 1.435(17) 4_656
C22 C22' 1.517(18) .
C22 C22 1.78(3) 4_656
C22' C22' 1.01(2) 4_656
C22' C22 1.435(17) 4_656
N2 Zn1 1.983(4) .
O1 Zn1 1.922(2) .
O3 Zn1 1.946(3) .
O4 Zn1 1.970(3) 5_656
Zn1 O4 1.970(3) 5_656

loop_
_geom_torsion_atom_site_label_1
_geom_torsion_atom_site_label_2
_geom_torsion_atom_site_label_3
_geom_torsion_atom_site_label_4
_geom_torsion
_geom_torsion_site_symmetry_1
_geom_torsion_site_symmetry_4
O2 C1 C2 C3 11.7(6) . .
O1 C1 C2 C3 -167.9(4) . .
O2 C1 C2 C7 -170.3(4) . .
O1 C1 C2 C7 10.1(5) . .
C7 C2 C3 C4 -0.8(6) . .
C1 C2 C3 C4 177.2(3) . .
C2 C3 C4 C5 0.1(6) . .
C3 C4 C5 C6 1.2(6) . .
C3 C4 C5 C8 -176.5(4) . .
C4 C5 C6 C7 -1.7(6) . .
C8 C5 C6 C7 176.5(3) . .
C4 C5 C6 C14 178.3(3) . .
C8 C5 C6 C14 -3.5(4) . .
C5 C6 C7 C2 0.9(6) . .
C14 C6 C7 C2 -179.1(4) . .
C3 C2 C7 C6 0.3(6) . .
C1 C2 C7 C6 -177.7(3) . .
C4 C5 C8 C9 1.4(7) . .
C6 C5 C8 C9 -176.5(4) . .
C4 C5 C8 C13 178.1(4) . .
C6 C5 C8 C13 0.2(4) . .
C13 C8 C9 C10 -0.9(6) . .
C5 C8 C9 C10 175.4(4) . .
C8 C9 C10 C11 1.2(6) . .
C9 C10 C11 C12 0.0(6) . .
C9 C10 C11 C17 178.8(3) . 2_554
C10 C11 C12 C13 -1.4(6) . .
C17 C11 C12 C13 179.9(3) 2_554 .
C11 C12 C13 C8 1.6(6) . .
C11 C12 C13 C14 -179.3(4) . .
C9 C8 C13 C12 -0.5(6) . .
C5 C8 C13 C12 -177.6(3) . .
C9 C8 C13 C14 -179.7(3) . .
C5 C8 C13 C14 3.2(4) . .
C12 C13 C14 C16 54.7(5) . .
C8 C13 C14 C16 -126.2(3) . .
C12 C13 C14 C6 175.9(4) . .
C8 C13 C14 C6 -4.9(4) . .
C12 C13 C14 C15 -68.0(5) . .
C8 C13 C14 C15 111.2(4) . .
C7 C6 C14 C16 -54.1(5) . .
C5 C6 C14 C16 125.8(3) . .
C7 C6 C14 C13 -174.9(4) . .
C5 C6 C14 C13 5.1(4) . .
C7 C6 C14 C15 69.4(5) . .
C5 C6 C14 C15 -110.6(4) . .
N2 C18 C19 N1 0.7(7) . .
N1 C21 C22 C22' -50.0(16) . 4_656
C22' C21 C22 C22' 24.2(11) . 4_656
N1 C21 C22 C22' -74.2(12) . .
N1 C21 C22 C22 -108.3(11) . 4_656
C22' C21 C22 C22 -34.1(7) . 4_656
C21 C22 C22' C22' 142.1(18) . 4_656
C22 C22 C22' C22' -79.8(16) 4_656 4_656
C21 C22 C22' C22 -138.1(12) . 4_656
C22' C22 C22' C22 79.8(16) 4_656 4_656
C22' C22 C22' C21 -142.1(18) 4_656 .
C22 C22 C22' C21 138.1(12) 4_656 .
C22 C21 C22' C22' -35.1(11) . 4_656
N1 C21 C22' C22' 99.3(9) . 4_656
C22 C21 C22' C22 42.8(14) . 4_656
N1 C21 C22' C22 177.2(9) . 4_656
N1 C21 C22' C22 134.4(10) . .
N2 C20 N1 C19 0.8(7) . .
N2 C20 N1 C21 176.9(5) . .
C18 C19 N1 C20 -0.9(7) . .
C18 C19 N1 C21 -176.9(6) . .
C22 C21 N1 C20 126.4(12) . .
C22' C21 N1 C20 69.0(8) . .
C22 C21 N1 C19 -58.3(14) . .
C22' C21 N1 C19 -115.7(7) . .
N1 C20 N2 C18 -0.3(6) . .
N1 C20 N2 Zn1 -168.5(3) . .
C19 C18 N2 C20 -0.3(7) . .
C19 C18 N2 Zn1 167.4(4) . .
O2 C1 O1 Zn1 4.0(5) . .
C2 C1 O1 Zn1 -176.4(2) . .
O4 C17 O3 Zn1 -95.3(4) . .
C11 C17 O3 Zn1 86.3(4) 2 .
O3 C17 O4 Zn1 9.6(6) . 5_656
C11 C17 O4 Zn1 -172.1(3) 2 5_656
C1 O1 Zn1 O3 79.0(3) . .
C1 O1 Zn1 O4 -169.1(3) . 5_656
C1 O1 Zn1 N2 -57.6(3) . .
C17 O3 Zn1 O1 -150.5(3) . .
C17 O3 Zn1 O4 105.8(3) . 5_656
C17 O3 Zn1 N2 -14.3(4) . .
C20 N2 Zn1 O1 38.1(5) . .
C18 N2 Zn1 O1 -127.2(4) . .
C20 N2 Zn1 O3 -93.7(4) . .
C18 N2 Zn1 O3 100.9(4) . .
C20 N2 Zn1 O4 144.6(4) . 5_656
C18 N2 Zn1 O4 -20.7(5) . 5_656
